data_7115067
loop_
_publ_author_name
'Kirkham, Matthew S.'
'Mahon, Mary F.'
'Whittlesey, Michael K.'

_publ_section_title
;
 C--F bond activation of perfluoroalkenes by ruthenium phosphine hydride
 complexes: X-ray crystal structures of cis-Ru(dmpe)2F(F&#x2025;HF) and
 [Ru(dcpe)2H]+[(CF3)2C&#xE006;C(O)CF2CF3]&#x2212;
;
_journal_issue 9
_journal_name_full 'Chemical Communications'
_journal_page_first 813
_journal_paper_doi 10.1039/b009862k
_journal_year 2001
_chemical_formula_sum 'C70 H109 F11 O P4 Ru'
_chemical_formula_weight 1400.52
_chemical_name_systematic
;
?
;
_space_group_IT_number 2
_symmetry_cell_setting triclinic
_symmetry_space_group_name_Hall '-P 1'
_symmetry_space_group_name_H-M 'P -1'
_atom_sites_solution_hydrogens geom
_atom_sites_solution_primary direct
_atom_sites_solution_secondary difmap
_audit_creation_method SHELXL-97
_cell_angle_alpha 106.140(2)
_cell_angle_beta 93.171(2)
_cell_angle_gamma 93.832(2)
_cell_formula_units_Z 2
_cell_length_a 12.3863(3)
_cell_length_b 13.6610(4)
_cell_length_c 21.9070(6)
_cell_measurement_reflns_used 25
_cell_measurement_temperature 170(2)
_cell_measurement_theta_max 18
_cell_measurement_theta_min 12
_cell_volume 3542.23(17)
_computing_data_reduction
;
Denzo and Scalepack (otwinowski & Minor, 1997
;
_computing_molecular_graphics 'ORTEX (P.McArdle, 1995)'
_computing_publication_material 'SHELXL-97/2 (Sheldrick,1997)'
_computing_structure_refinement 'SHELXL-97 (Sheldrick, 1997)'
_computing_structure_solution 'SHELXS-97 (Sheldrick, 1990)'
_diffrn_ambient_temperature 170(2)
_diffrn_measured_fraction_theta_full 0.988
_diffrn_measured_fraction_theta_max 0.988
_diffrn_measurement_device_type KappaCCD
_diffrn_measurement_method KappaCCD
_diffrn_radiation_monochromator graphite
_diffrn_radiation_source 'fine-focus sealed tube'
_diffrn_radiation_type MoK\a
_diffrn_radiation_wavelength 0.71073
_diffrn_reflns_av_R_equivalents 0.0441
_diffrn_reflns_av_sigmaI/netI 0.0591
_diffrn_reflns_limit_h_max 14
_diffrn_reflns_limit_h_min -14
_diffrn_reflns_limit_k_max 15
_diffrn_reflns_limit_k_min -15
_diffrn_reflns_limit_l_max 24
_diffrn_reflns_limit_l_min -24
_diffrn_reflns_number 33863
_diffrn_reflns_theta_full 23.82
_diffrn_reflns_theta_max 23.82
_diffrn_reflns_theta_min 3.52
_exptl_absorpt_coefficient_mu 0.381
_exptl_absorpt_correction_T_max 0.9720
_exptl_absorpt_correction_T_min 0.9450
_exptl_absorpt_correction_type multi-scan
_exptl_absorpt_process_details 'Sortav Blessing (1995)'
_exptl_crystal_colour Orange
_exptl_crystal_density_diffrn 1.313
_exptl_crystal_density_method 'not measured'
_exptl_crystal_description Needle
_exptl_crystal_F_000 1480
_exptl_crystal_size_max 0.15
_exptl_crystal_size_mid 0.10
_exptl_crystal_size_min 0.08
_refine_diff_density_max 1.629
_refine_diff_density_min -0.761
_refine_diff_density_rms 0.070
_refine_ls_extinction_coef 0.0099(13)
_refine_ls_extinction_expression Fc^*^=kFc[1+0.001xFc^2^\l^3^/sin(2\q)]^-1/4^
_refine_ls_extinction_method SHELXL
_refine_ls_goodness_of_fit_ref 1.041
_refine_ls_hydrogen_treatment mixed
_refine_ls_matrix_type full
_refine_ls_number_parameters 843
_refine_ls_number_reflns 10742
_refine_ls_number_restraints 25
_refine_ls_restrained_S_all 1.040
_refine_ls_R_factor_all 0.0694
_refine_ls_R_factor_gt 0.0571
_refine_ls_shift/su_max 0.023
_refine_ls_shift/su_mean 0.001
_refine_ls_structure_factor_coef Fsqd
_refine_ls_weighting_details 'calc w=1/[\s^2^(Fo^2^)+(0.0795P)^2^+5.6715P] where P=(Fo^2^+2Fc^2^)/3'
_refine_ls_weighting_scheme calc
_refine_ls_wR_factor_gt 0.1511
_refine_ls_wR_factor_ref 0.1613
_reflns_number_gt 8993
_reflns_number_total 10742
_reflns_threshold_expression >2sigma(I)
_cod_data_source_file b009862k.txt
_cod_data_source_block k00mkw1
_cod_depositor_comments
;
The following automatic conversions were performed:
'_atom_site_symetry_multiplicity' tag replaced with
'_atom_site_symmetry_multiplicity'.

Automatic conversion script
Id: cif_correct_tags 1440 2010-10-19 06:21:57Z saulius 

The following automatic conversions were performed:

'_symmetry_cell_setting' value 'Triclinic' changed to 'triclinic'
according to
/usr/data/users/saulius/automatic-downloads/retrospective/RSC/lib/dictionaries/cif_core.dic
dictionary named 'cif_core.dic' version 2.4.2 from
2011-04-26.

'_exptl_absorpt_correction_type' value 'multiscan'
changed to 'multi-scan' according to
/usr/data/users/saulius/automatic-downloads/retrospective/RSC/lib/dictionaries/cif_core.dic
dictionary named 'cif_core.dic' version 2.4.2 from 2011-04-26.

Automatic conversion script
Id: cif_fix_values 2281 2013-09-26 08:29:07Z andrius 
;
_cod_original_sg_symbol_H-M P-1
_cod_database_code 7115067

loop_
_symmetry_equiv_pos_as_xyz
'x, y, z'
'-x, -y, -z'

loop_
_atom_site_label
_atom_site_type_symbol
_atom_site_fract_x
_atom_site_fract_y
_atom_site_fract_z
_atom_site_U_iso_or_equiv
_atom_site_adp_type
_atom_site_occupancy
_atom_site_symmetry_multiplicity
_atom_site_calc_flag
_atom_site_refinement_flags
_atom_site_disorder_assembly
_atom_site_disorder_group
Ru1 Ru 0.86056(3) 0.99456(3) 0.751302(15) 0.03530(16) Uani 1 1 d D . .
H1 H 0.824(4) 0.960(4) 0.6767(6) 0.074(16) Uiso 1 1 d D . .
P1 P 0.95846(8) 0.84962(8) 0.71857(5) 0.0365(3) Uani 1 1 d . . .
P2 P 1.00257(9) 1.12129(8) 0.75632(5) 0.0411(3) Uani 1 1 d . . .
P3 P 0.75438(9) 1.13407(9) 0.75611(6) 0.0461(3) Uani 1 1 d . . .
P4 P 0.72075(8) 0.87438(9) 0.75882(5) 0.0405(3) Uani 1 1 d . . .
F1 F 0.3082(4) 0.4494(4) 0.9043(2) 0.1149(14) Uani 1 1 d . . .
F2 F 0.4427(4) 0.5602(4) 0.9200(3) 0.1304(17) Uani 1 1 d . . .
F3 F 0.2808(4) 0.6052(4) 0.9110(2) 0.1292(17) Uani 1 1 d . . .
F4 F 0.4236(4) 0.4322(4) 0.8025(3) 0.1252(16) Uani 1 1 d . . .
F5 F 0.4135(5) 0.5951(4) 0.8112(3) 0.156(2) Uani 1 1 d . . .
O1 O 0.1734(3) 0.4620(3) 0.8042(2) 0.0816(12) Uani 1 1 d . . .
F7 F 0.0813(4) 0.3796(3) 0.6673(2) 0.1069(14) Uani 1 1 d . . .
F8 F 0.0638(4) 0.5356(4) 0.7126(2) 0.1120(14) Uani 1 1 d . . .
F9 F 0.1312(4) 0.4941(4) 0.6239(2) 0.1210(16) Uani 1 1 d . . .
F10 F 0.3240(5) 0.4209(5) 0.6155(3) 0.1344(18) Uani 1 1 d . . .
F11 F 0.3422(7) 0.5788(6) 0.6549(4) 0.205(4) Uani 1 1 d . . .
F12 F 0.4295(5) 0.4793(8) 0.6971(3) 0.211(4) Uani 1 1 d . . .
C1 C 1.0693(3) 0.8177(3) 0.7692(2) 0.0414(10) Uani 1 1 d . . .
H1A H 1.0874 0.7473 0.7462 0.050 Uiso 1 1 calc R . .
C2 C 1.1741(3) 0.8867(4) 0.7778(2) 0.0470(10) Uani 1 1 d . . .
H2A H 1.1604 0.9577 0.8005 0.056 Uiso 1 1 calc R . .
H2B H 1.1984 0.8864 0.7354 0.056 Uiso 1 1 calc R . .
C3 C 1.2636(4) 0.8515(4) 0.8155(2) 0.0566(12) Uani 1 1 d . . .
H3A H 1.2831 0.7835 0.7906 0.068 Uiso 1 1 calc R . .
H3B H 1.3290 0.9002 0.8226 0.068 Uiso 1 1 calc R . .
C4 C 1.2264(4) 0.8449(5) 0.8794(3) 0.0692(15) Uani 1 1 d . . .
H4A H 1.2840 0.8183 0.9019 0.083 Uiso 1 1 calc R . .
H4B H 1.2144 0.9143 0.9059 0.083 Uiso 1 1 calc R . .
C5 C 1.1231(4) 0.7762(5) 0.8713(3) 0.0652(15) Uani 1 1 d . . .
H5A H 1.0996 0.7763 0.9138 0.078 Uiso 1 1 calc R . .
H5B H 1.1367 0.7053 0.8484 0.078 Uiso 1 1 calc R . .
C6 C 1.0327(4) 0.8120(4) 0.8341(2) 0.0536(12) Uani 1 1 d . . .
H6A H 1.0140 0.8802 0.8590 0.064 Uiso 1 1 calc R . .
H6B H 0.9670 0.7637 0.8275 0.064 Uiso 1 1 calc R . .
C7 C 1.0190(3) 0.8282(3) 0.63983(19) 0.0406(9) Uani 1 1 d . . .
H7 H 1.0716 0.8889 0.6438 0.049 Uiso 1 1 calc R . .
C8 C 1.0833(4) 0.7342(4) 0.6207(2) 0.0481(11) Uani 1 1 d . . .
H8A H 1.0341 0.6718 0.6154 0.058 Uiso 1 1 calc R . .
H8B H 1.1402 0.7375 0.6550 0.058 Uiso 1 1 calc R . .
C9 C 1.1364(4) 0.7281(4) 0.5583(2) 0.0595(13) Uani 1 1 d . . .
H9A H 1.1890 0.7884 0.5643 0.071 Uiso 1 1 calc R . .
H9B H 1.1765 0.6660 0.5466 0.071 Uiso 1 1 calc R . .
C10 C 1.0507(4) 0.7244(5) 0.5044(2) 0.0637(14) Uani 1 1 d . . .
H10A H 1.0869 0.7241 0.4651 0.076 Uiso 1 1 calc R . .
H10B H 1.0023 0.6606 0.4955 0.076 Uiso 1 1 calc R . .
C11 C 0.9847(4) 0.8153(4) 0.5224(2) 0.0583(13) Uani 1 1 d . . .
H11A H 0.9263 0.8086 0.4884 0.070 Uiso 1 1 calc R . .
H11B H 1.0318 0.8782 0.5256 0.070 Uiso 1 1 calc R . .
C12 C 0.9341(4) 0.8255(4) 0.5854(2) 0.0474(11) Uani 1 1 d . . .
H12A H 0.8793 0.7671 0.5804 0.057 Uiso 1 1 calc R . .
H12B H 0.8964 0.8890 0.5966 0.057 Uiso 1 1 calc R . .
C13 C 1.1177(3) 1.1071(3) 0.7056(2) 0.0435(10) Uani 1 1 d . . .
H13 H 1.1505 1.0433 0.7082 0.052 Uiso 1 1 calc R . .
C14 C 1.2093(4) 1.1941(4) 0.7260(2) 0.0512(11) Uani 1 1 d . . .
H14A H 1.2378 1.2010 0.7703 0.061 Uiso 1 1 calc R . .
H14B H 1.1802 1.2594 0.7250 0.061 Uiso 1 1 calc R . .
C15 C 1.3018(4) 1.1720(4) 0.6813(2) 0.0590(13) Uani 1 1 d . . .
H15A H 1.3574 1.2310 0.6934 0.071 Uiso 1 1 calc R . .
H15B H 1.3365 1.1114 0.6866 0.071 Uiso 1 1 calc R . .
C16 C 1.2618(4) 1.1526(5) 0.6114(3) 0.0686(15) Uani 1 1 d . . .
H16A H 1.2342 1.2155 0.6048 0.082 Uiso 1 1 calc R . .
H16B H 1.3227 1.1343 0.5842 0.082 Uiso 1 1 calc R . .
C17 C 1.1719(4) 1.0662(4) 0.5928(2) 0.0601(13) Uani 1 1 d . . .
H17A H 1.2011 1.0022 0.5964 0.072 Uiso 1 1 calc R . .
H17B H 1.1450 1.0556 0.5478 0.072 Uiso 1 1 calc R . .
C18 C 1.0786(4) 1.0903(4) 0.6353(2) 0.0523(11) Uani 1 1 d . . .
H18A H 1.0211 1.0330 0.6222 0.063 Uiso 1 1 calc R . .
H18B H 1.0472 1.1526 0.6302 0.063 Uiso 1 1 calc R . .
C19 C 1.0640(3) 1.1530(3) 0.8399(2) 0.0429(10) Uani 1 1 d . . .
H19 H 1.1297 1.1140 0.8388 0.051 Uiso 1 1 calc R . .
C20 C 0.9835(4) 1.1103(4) 0.8782(2) 0.0590(13) Uani 1 1 d . . .
H20A H 0.9184 1.1493 0.8818 0.071 Uiso 1 1 calc R . .
H20B H 0.9601 1.0382 0.8551 0.071 Uiso 1 1 calc R . .
C21 C 1.0301(6) 1.1156(5) 0.9438(3) 0.0755(16) Uani 1 1 d . . .
H21A H 1.0902 1.0706 0.9406 0.091 Uiso 1 1 calc R . .
H21B H 0.9735 1.0909 0.9675 0.091 Uiso 1 1 calc R . .
C22 C 1.0724(5) 1.2256(5) 0.9799(3) 0.0784(17) Uani 1 1 d . . .
H22A H 1.1098 1.2265 1.0212 0.094 Uiso 1 1 calc R . .
H22B H 1.0103 1.2682 0.9889 0.094 Uiso 1 1 calc R . .
C23 C 1.1513(5) 1.2715(5) 0.9415(3) 0.0724(16) Uani 1 1 d . . .
H23A H 1.1724 1.3441 0.9646 0.087 Uiso 1 1 calc R . .
H23B H 1.2177 1.2345 0.9373 0.087 Uiso 1 1 calc R . .
C24 C 1.0999(4) 1.2644(4) 0.8755(2) 0.0530(12) Uani 1 1 d . . .
H24A H 1.1529 1.2925 0.8513 0.064 Uiso 1 1 calc R . .
H24B H 1.0364 1.3054 0.8795 0.064 Uiso 1 1 calc R . .
C25 C 0.6895(4) 1.1314(4) 0.6767(2) 0.0554(12) Uani 1 1 d . . .
H25 H 0.6316 1.0733 0.6647 0.066 Uiso 1 1 calc R . .
C26 C 0.6378(6) 1.2249(6) 0.6711(4) 0.100(2) Uani 1 1 d . . .
H26A H 0.6948 1.2812 0.6754 0.120 Uiso 1 1 calc R . .
H26B H 0.5895 1.2466 0.7061 0.120 Uiso 1 1 calc R . .
C27 C 0.5715(8) 1.2037(10) 0.6066(5) 0.141(4) Uani 1 1 d . . .
H27A H 0.5160 1.1460 0.6020 0.170 Uiso 1 1 calc R . .
H27B H 0.5334 1.2648 0.6056 0.170 Uiso 1 1 calc R . .
C28 C 0.6399(7) 1.1790(10) 0.5531(5) 0.138(4) Uani 1 1 d . . .
H28A H 0.5935 1.1583 0.5126 0.166 Uiso 1 1 calc R . .
H28B H 0.6873 1.2405 0.5536 0.166 Uiso 1 1 calc R . .
C29 C 0.7024(8) 1.1019(8) 0.5563(3) 0.119(3) Uani 1 1 d . . .
H29A H 0.7546 1.0948 0.5230 0.143 Uiso 1 1 calc R . .
H29B H 0.6547 1.0374 0.5456 0.143 Uiso 1 1 calc R . .
C30 C 0.7679(6) 1.1137(7) 0.6217(3) 0.095(2) Uani 1 1 d . . .
H30A H 0.8055 1.0513 0.6196 0.113 Uiso 1 1 calc R . .
H30B H 0.8235 1.1724 0.6305 0.113 Uiso 1 1 calc R . .
C31 C 0.6429(4) 1.1696(5) 0.8098(3) 0.0766(18) Uani 1 1 d . . .
H31 H 0.6319 1.2399 0.8066 0.092 Uiso 1 1 calc R . .
C32 C 0.5407(6) 1.1194(8) 0.7878(4) 0.110(3) Uani 1 1 d . . .
H32A H 0.5383 1.0474 0.7890 0.132 Uiso 1 1 calc R . .
H32B H 0.5217 1.1206 0.7435 0.132 Uiso 1 1 calc R . .
C33 C 0.4550(6) 1.1855(11) 0.8382(5) 0.165(5) Uani 1 1 d . . .
H33A H 0.4444 1.2505 0.8280 0.198 Uiso 1 1 calc R . .
H33B H 0.3836 1.1454 0.8314 0.198 Uiso 1 1 calc R . .
C34 C 0.4943(8) 1.2086(15) 0.9058(6) 0.224(9) Uani 1 1 d . . .
H34A H 0.4558 1.2668 0.9297 0.269 Uiso 1 1 calc R . .
H34B H 0.4701 1.1489 0.9204 0.269 Uiso 1 1 calc R . .
C35 C 0.5904(7) 1.2290(12) 0.9225(4) 0.192(7) Uani 1 1 d . . .
H35A H 0.6032 1.2052 0.9608 0.231 Uiso 1 1 calc R . .
H35B H 0.6020 1.3046 0.9369 0.231 Uiso 1 1 calc R . .
C36 C 0.6817(4) 1.1923(5) 0.8798(3) 0.0772(17) Uani 1 1 d . . .
H36A H 0.7434 1.2455 0.8901 0.093 Uiso 1 1 calc R . .
H36B H 0.7073 1.1297 0.8880 0.093 Uiso 1 1 calc R . .
C37 C 0.6028(4) 0.8503(6) 0.6995(3) 0.0790(19) Uani 1 1 d . . .
H37 H 0.5910 0.9216 0.6986 0.095 Uiso 1 1 calc R . .
C38 C 0.5014(5) 0.8159(12) 0.7084(4) 0.173(6) Uani 1 1 d . . .
H38A H 0.4821 0.8567 0.7506 0.207 Uiso 1 1 calc R . .
H38B H 0.5033 0.7443 0.7100 0.207 Uiso 1 1 calc R . .
C39 C 0.4093(5) 0.8189(9) 0.6583(4) 0.124(3) Uani 1 1 d . . .
H39A H 0.3964 0.8905 0.6605 0.149 Uiso 1 1 calc R . .
H39B H 0.3411 0.7836 0.6659 0.149 Uiso 1 1 calc R . .
C40 C 0.4480(7) 0.7629(11) 0.5914(4) 0.170(6) Uani 1 1 d . . .
H40A H 0.4483 0.6890 0.5878 0.204 Uiso 1 1 calc R . .
H40B H 0.3948 0.7702 0.5579 0.204 Uiso 1 1 calc R . .
C41 C 0.5470(6) 0.7976(8) 0.5803(3) 0.118(3) Uani 1 1 d . . .
H41A H 0.5422 0.8664 0.5743 0.141 Uiso 1 1 calc R . .
H41B H 0.5678 0.7521 0.5398 0.141 Uiso 1 1 calc R . .
C42 C 0.6369(4) 0.8046(5) 0.6318(2) 0.0681(15) Uani 1 1 d . . .
H42A H 0.7001 0.8473 0.6248 0.082 Uiso 1 1 calc R . .
H42B H 0.6599 0.7353 0.6280 0.082 Uiso 1 1 calc R . .
C43 C 0.6635(3) 0.8923(4) 0.8379(2) 0.0453(10) Uani 1 1 d . . .
H43 H 0.6141 0.9484 0.8423 0.054 Uiso 1 1 calc R . .
C44 C 0.7546(4) 0.9322(5) 0.8911(2) 0.0707(16) Uani 1 1 d . . .
H44A H 0.8047 0.8783 0.8897 0.085 Uiso 1 1 calc R . .
H44B H 0.7963 0.9920 0.8840 0.085 Uiso 1 1 calc R . .
C45 C 0.7100(5) 0.9633(7) 0.9565(3) 0.096(2) Uani 1 1 d . . .
H45A H 0.6667 1.0227 0.9598 0.115 Uiso 1 1 calc R . .
H45B H 0.7709 0.9841 0.9899 0.115 Uiso 1 1 calc R . .
C46 C 0.6388(6) 0.8746(7) 0.9672(3) 0.095(2) Uani 1 1 d . . .
H46A H 0.6844 0.8187 0.9693 0.114 Uiso 1 1 calc R . .
H46B H 0.6061 0.8981 1.0084 0.114 Uiso 1 1 calc R . .
C47 C 0.5503(5) 0.8347(5) 0.9148(3) 0.0722(16) Uani 1 1 d . . .
H47A H 0.5001 0.8884 0.9156 0.087 Uiso 1 1 calc R . .
H47B H 0.5085 0.7752 0.9221 0.087 Uiso 1 1 calc R . .
C48 C 0.5967(5) 0.8026(4) 0.8493(3) 0.0639(14) Uani 1 1 d . . .
H48A H 0.6428 0.7454 0.8472 0.077 Uiso 1 1 calc R . .
H48B H 0.5365 0.7785 0.8156 0.077 Uiso 1 1 calc R . .
C71 C 0.3450(6) 0.5309(6) 0.8894(4) 0.090(2) Uani 1 1 d . . .
C72 C 0.3560(6) 0.5087(5) 0.8168(4) 0.089(2) Uani 1 1 d . . .
C73 C 0.2501(5) 0.4830(5) 0.7756(3) 0.0773(17) Uani 1 1 d . . .
C74 C 0.2428(6) 0.4852(5) 0.7107(3) 0.0771(17) Uani 1 1 d . . .
C75 C 0.3326(9) 0.4912(9) 0.6728(5) 0.124(3) Uani 1 1 d . . .
C76 C 0.1335(6) 0.4721(5) 0.6799(3) 0.0804(17) Uani 1 1 d . . .
C91 C 0.8652(3) 0.7323(3) 0.7037(2) 0.0449(10) Uani 1 1 d . . .
H91A H 0.8351 0.7121 0.6587 0.054 Uiso 1 1 calc R . .
H91B H 0.9066 0.6761 0.7104 0.054 Uiso 1 1 calc R . .
C92 C 0.7720(4) 0.7469(3) 0.7471(2) 0.0469(10) Uani 1 1 d . . .
H92A H 0.7972 0.7388 0.7890 0.056 Uiso 1 1 calc R . .
H92B H 0.7122 0.6934 0.7282 0.056 Uiso 1 1 calc R . .
C93 C 0.9509(4) 1.2418(4) 0.7495(2) 0.0519(11) Uani 1 1 d . . .
H93A H 1.0034 1.3002 0.7720 0.062 Uiso 1 1 calc R . .
H93B H 0.9420 1.2405 0.7041 0.062 Uiso 1 1 calc R . .
C94 C 0.8424(4) 1.2546(4) 0.7786(3) 0.0622(14) Uani 1 1 d . . .
H94A H 0.8052 1.3072 0.7643 0.075 Uiso 1 1 calc R . .
H94B H 0.8550 1.2789 0.8256 0.075 Uiso 1 1 calc R . .
C101 C 0.2292(9) 0.4710(7) 0.4690(5) 0.115(3) Uani 1 1 d . . .
H101 H 0.1988 0.4510 0.5030 0.137 Uiso 1 1 calc R . .
C102 C 0.3349(9) 0.4719(7) 0.4628(4) 0.116(3) Uani 1 1 d . . .
H102 H 0.3804 0.4538 0.4935 0.139 Uiso 1 1 calc R . .
C103 C 0.3798(8) 0.4975(7) 0.4147(5) 0.115(3) Uani 1 1 d . . .
H103 H 0.4559 0.4962 0.4120 0.138 Uiso 1 1 calc R . .
C104 C 0.3200(9) 0.5248(7) 0.3704(5) 0.115(3) Uani 1 1 d . . .
H104 H 0.3533 0.5419 0.3362 0.138 Uiso 1 1 calc R . .
C105 C 0.2111(10) 0.5277(6) 0.3748(6) 0.124(3) Uani 1 1 d . . .
H105 H 0.1681 0.5485 0.3441 0.149 Uiso 1 1 calc R . .
C106 C 0.1628(8) 0.5004(7) 0.4240(7) 0.133(4) Uani 1 1 d . . .
H106 H 0.0867 0.5014 0.4273 0.159 Uiso 1 1 calc R . .
C201 C 0.140(3) 0.459(2) 0.1785(15) 0.102(9) Uani 0.61 1 d PU A 1
H201 H 0.1169 0.4361 0.2132 0.123 Uiso 0.61 1 calc PR A 1
C202 C 0.063(2) 0.482(2) 0.1355(18) 0.094(10) Uani 0.61 1 d PU A 1
H202 H -0.0117 0.4811 0.1434 0.113 Uiso 0.61 1 calc PR A 1
C203 C 0.095(3) 0.5058(19) 0.0843(13) 0.094(8) Uani 0.61 1 d PU A 1
H203 H 0.0434 0.5178 0.0541 0.112 Uiso 0.61 1 calc PR A 1
C204 C 0.207(3) 0.513(2) 0.0750(13) 0.096(8) Uani 0.61 1 d PU A 1
H204 H 0.2302 0.5316 0.0389 0.116 Uiso 0.61 1 calc PR A 1
C205 C 0.2779(19) 0.494(2) 0.116(2) 0.101(9) Uani 0.61 1 d PU A 1
H205 H 0.3524 0.4970 0.1074 0.121 Uiso 0.61 1 calc PR A 1
C206 C 0.249(3) 0.470(2) 0.1694(15) 0.113(11) Uani 0.61 1 d PU A 1
H206 H 0.3031 0.4607 0.1997 0.136 Uiso 0.61 1 calc PR A 1
C301 C 0.084(3) 0.477(3) 0.1624(19) 0.066(8) Uani 0.39 1 d PU B 2
H301 H 0.0273 0.4663 0.1878 0.080 Uiso 0.39 1 calc PR B 2
C302 C 0.057(3) 0.498(3) 0.104(2) 0.077(11) Uani 0.39 1 d PU B 2
H302 H -0.0156 0.5040 0.0908 0.092 Uiso 0.39 1 calc PR B 2
C303 C 0.142(5) 0.510(3) 0.0667(15) 0.078(10) Uani 0.39 1 d PU B 2
H303 H 0.1254 0.5194 0.0261 0.094 Uiso 0.39 1 calc PR B 2
C304 C 0.250(4) 0.508(5) 0.086(2) 0.109(18) Uani 0.39 1 d PU B 2
H304 H 0.3064 0.5261 0.0629 0.131 Uiso 0.39 1 calc PR B 2
C305 C 0.273(3) 0.479(5) 0.144(3) 0.095(13) Uani 0.39 1 d PU B 2
H305 H 0.3441 0.4654 0.1556 0.113 Uiso 0.39 1 calc PR B 2
C306 C 0.189(4) 0.470(3) 0.184(2) 0.079(10) Uani 0.39 1 d PU B 2
H306 H 0.2041 0.4598 0.2245 0.095 Uiso 0.39 1 calc PR B 2

loop_
_atom_site_aniso_label
_atom_site_aniso_U_11
_atom_site_aniso_U_22
_atom_site_aniso_U_33
_atom_site_aniso_U_23
_atom_site_aniso_U_13
_atom_site_aniso_U_12
Ru1 0.0329(2) 0.0412(2) 0.0337(2) 0.01331(15) 0.00111(13) 0.00570(14)
P1 0.0322(5) 0.0413(6) 0.0369(6) 0.0123(5) 0.0020(4) 0.0047(4)
P2 0.0370(6) 0.0390(6) 0.0453(6) 0.0111(5) -0.0064(5) 0.0012(5)
P3 0.0367(6) 0.0456(7) 0.0531(7) 0.0098(5) -0.0066(5) 0.0088(5)
P4 0.0310(5) 0.0502(7) 0.0397(6) 0.0120(5) 0.0006(4) 0.0031(5)
F1 0.113(3) 0.118(4) 0.129(4) 0.067(3) -0.009(3) -0.006(3)
F2 0.106(3) 0.142(4) 0.130(4) 0.035(3) -0.043(3) -0.018(3)
F3 0.147(4) 0.115(4) 0.103(3) -0.009(3) -0.013(3) 0.046(3)
F4 0.082(3) 0.138(4) 0.147(4) 0.020(3) 0.007(3) 0.034(3)
F5 0.157(4) 0.148(4) 0.159(5) 0.074(4) -0.041(4) -0.102(4)
O1 0.076(3) 0.092(3) 0.079(3) 0.028(2) 0.016(2) -0.009(2)
F7 0.111(3) 0.077(3) 0.136(4) 0.046(2) -0.029(3) -0.009(2)
F8 0.120(3) 0.103(3) 0.113(3) 0.022(3) 0.019(3) 0.038(3)
F9 0.152(4) 0.133(4) 0.106(3) 0.073(3) 0.022(3) 0.036(3)
F10 0.152(5) 0.152(5) 0.108(4) 0.043(3) 0.053(3) 0.014(4)
F11 0.252(8) 0.161(6) 0.223(7) 0.091(5) 0.095(7) -0.053(5)
F12 0.083(4) 0.425(13) 0.148(5) 0.119(7) 0.033(4) -0.007(5)
C1 0.037(2) 0.048(2) 0.042(2) 0.0145(19) 0.0037(18) 0.0106(19)
C2 0.038(2) 0.057(3) 0.047(3) 0.016(2) 0.0003(19) 0.010(2)
C3 0.037(2) 0.079(4) 0.053(3) 0.019(3) -0.006(2) 0.005(2)
C4 0.056(3) 0.106(5) 0.049(3) 0.027(3) -0.007(2) 0.022(3)
C5 0.053(3) 0.102(4) 0.053(3) 0.040(3) 0.006(2) 0.020(3)
C6 0.043(3) 0.078(3) 0.048(3) 0.030(2) 0.003(2) 0.013(2)
C7 0.038(2) 0.044(2) 0.038(2) 0.0088(18) 0.0043(18) 0.0037(18)
C8 0.041(2) 0.055(3) 0.045(3) 0.008(2) 0.0026(19) 0.009(2)
C9 0.052(3) 0.071(3) 0.048(3) 0.004(2) 0.008(2) 0.009(2)
C10 0.061(3) 0.083(4) 0.039(3) 0.003(2) 0.007(2) 0.006(3)
C11 0.060(3) 0.072(3) 0.039(3) 0.011(2) -0.002(2) 0.003(3)
C12 0.045(2) 0.057(3) 0.038(2) 0.011(2) -0.0020(19) 0.005(2)
C13 0.043(2) 0.044(2) 0.044(2) 0.016(2) -0.0051(19) 0.0002(19)
C14 0.044(3) 0.054(3) 0.054(3) 0.018(2) -0.002(2) -0.007(2)
C15 0.043(3) 0.073(3) 0.060(3) 0.020(3) 0.002(2) -0.008(2)
C16 0.059(3) 0.088(4) 0.060(3) 0.027(3) 0.005(3) -0.008(3)
C17 0.063(3) 0.074(3) 0.044(3) 0.021(2) 0.000(2) -0.005(3)
C18 0.052(3) 0.057(3) 0.050(3) 0.024(2) -0.007(2) -0.005(2)
C19 0.039(2) 0.044(2) 0.044(2) 0.0116(19) -0.0041(18) -0.0008(18)
C20 0.065(3) 0.051(3) 0.060(3) 0.013(2) 0.016(3) -0.002(2)
C21 0.094(4) 0.077(4) 0.061(3) 0.025(3) 0.020(3) 0.013(3)
C22 0.086(4) 0.103(5) 0.046(3) 0.019(3) 0.008(3) 0.016(4)
C23 0.062(3) 0.085(4) 0.055(3) -0.003(3) -0.006(3) 0.000(3)
C24 0.051(3) 0.051(3) 0.050(3) 0.007(2) 0.001(2) -0.008(2)
C25 0.040(2) 0.067(3) 0.064(3) 0.029(3) -0.011(2) 0.001(2)
C26 0.102(5) 0.125(6) 0.104(5) 0.076(5) 0.017(4) 0.037(5)
C27 0.111(6) 0.231(12) 0.135(8) 0.137(9) -0.002(6) 0.026(7)
C28 0.090(6) 0.233(12) 0.125(8) 0.113(8) -0.020(5) 0.002(7)
C29 0.127(7) 0.178(9) 0.057(4) 0.041(5) -0.008(4) 0.018(7)
C30 0.087(5) 0.137(6) 0.053(3) 0.014(4) -0.010(3) 0.035(4)
C31 0.044(3) 0.091(4) 0.068(4) -0.023(3) -0.009(3) 0.028(3)
C32 0.076(5) 0.170(8) 0.099(5) 0.060(6) 0.018(4) 0.021(5)
C33 0.048(4) 0.346(17) 0.172(9) 0.175(11) 0.039(5) 0.058(6)
C34 0.096(7) 0.51(3) 0.167(10) 0.216(15) 0.087(7) 0.118(11)
C35 0.069(5) 0.340(18) 0.092(6) -0.069(8) 0.026(4) 0.028(7)
C36 0.049(3) 0.099(5) 0.071(4) -0.001(3) 0.011(3) 0.020(3)
C37 0.042(3) 0.112(5) 0.060(3) -0.013(3) -0.011(2) 0.024(3)
C38 0.037(4) 0.400(18) 0.063(4) 0.048(7) -0.004(3) -0.024(6)
C39 0.038(3) 0.240(11) 0.099(6) 0.068(6) -0.021(3) -0.025(5)
C40 0.076(5) 0.354(17) 0.061(5) 0.055(7) -0.021(4) -0.076(8)
C41 0.089(5) 0.172(8) 0.072(5) 0.001(5) -0.029(4) 0.038(5)
C42 0.057(3) 0.094(4) 0.044(3) 0.008(3) -0.010(2) 0.006(3)
C43 0.036(2) 0.059(3) 0.043(2) 0.018(2) 0.0043(18) 0.001(2)
C44 0.046(3) 0.114(5) 0.047(3) 0.017(3) 0.001(2) -0.004(3)
C45 0.072(4) 0.160(7) 0.042(3) 0.015(4) 0.003(3) -0.016(4)
C46 0.090(5) 0.157(7) 0.050(3) 0.044(4) 0.010(3) 0.015(5)
C47 0.070(4) 0.091(4) 0.066(4) 0.038(3) 0.019(3) 0.000(3)
C48 0.072(3) 0.065(3) 0.061(3) 0.030(3) 0.008(3) -0.004(3)
C71 0.087(5) 0.078(5) 0.102(5) 0.030(4) -0.015(4) -0.009(4)
C72 0.071(4) 0.076(4) 0.120(6) 0.032(4) 0.005(4) -0.005(3)
C73 0.081(4) 0.056(3) 0.094(5) 0.021(3) 0.013(4) -0.006(3)
C74 0.093(5) 0.060(4) 0.082(4) 0.027(3) 0.018(4) -0.008(3)
C75 0.116(7) 0.159(9) 0.105(7) 0.056(7) 0.029(6) -0.024(6)
C76 0.100(5) 0.068(4) 0.081(4) 0.035(3) 0.003(4) 0.008(4)
C91 0.041(2) 0.043(2) 0.049(3) 0.011(2) 0.0014(19) 0.0044(19)
C92 0.040(2) 0.045(3) 0.054(3) 0.014(2) 0.002(2) -0.0018(19)
C93 0.053(3) 0.043(3) 0.059(3) 0.016(2) -0.010(2) 0.006(2)
C94 0.048(3) 0.041(3) 0.091(4) 0.011(3) -0.015(3) 0.007(2)
C101 0.112(7) 0.095(6) 0.107(7) -0.016(5) 0.021(6) -0.013(5)
C102 0.121(8) 0.113(7) 0.098(6) 0.009(5) 0.006(5) -0.004(5)
C103 0.090(6) 0.133(8) 0.126(7) 0.043(6) 0.015(5) 0.008(5)
C104 0.124(8) 0.095(6) 0.118(7) 0.016(5) 0.016(6) 0.004(5)
C105 0.138(9) 0.068(5) 0.143(9) -0.006(5) -0.013(7) 0.009(5)
C106 0.092(6) 0.079(6) 0.172(10) -0.053(6) 0.020(7) -0.010(5)
C201 0.13(3) 0.050(11) 0.125(15) 0.021(10) 0.017(17) -0.029(19)
C202 0.093(11) 0.073(15) 0.09(3) -0.024(19) 0.020(12) -0.021(10)
C203 0.102(17) 0.077(13) 0.077(19) -0.021(14) 0.020(12) 0.01(2)
C204 0.10(2) 0.072(12) 0.085(13) -0.017(8) 0.011(14) -0.043(17)
C205 0.095(10) 0.067(12) 0.12(3) 0.00(2) 0.030(13) 0.005(10)
C206 0.12(2) 0.071(12) 0.16(2) 0.048(16) 0.029(14) 0.033(17)
C301 0.069(14) 0.050(14) 0.07(2) -0.004(17) 0.012(15) -0.014(13)
C302 0.082(15) 0.077(19) 0.06(2) -0.014(18) 0.017(12) 0.036(18)
C303 0.10(3) 0.060(13) 0.064(14) 0.005(13) 0.002(17) -0.02(2)
C304 0.08(2) 0.14(3) 0.07(2) -0.015(18) 0.008(19) -0.04(2)
C305 0.061(10) 0.08(3) 0.12(4) 0.00(3) 0.000(15) 0.015(18)
C306 0.08(2) 0.040(14) 0.117(16) 0.035(13) -0.013(18) -0.02(2)

loop_
_atom_type_symbol
_atom_type_description
_atom_type_scat_dispersion_real
_atom_type_scat_dispersion_imag
_atom_type_scat_source
C C 0.0033 0.0016 'International Tables Vol C Tables 4.2.6.8 and 6.1.1.4'
H H 0.0000 0.0000 'International Tables Vol C Tables 4.2.6.8 and 6.1.1.4'
F F 0.0171 0.0103 'International Tables Vol C Tables 4.2.6.8 and 6.1.1.4'
P P 0.1023 0.0942 'International Tables Vol C Tables 4.2.6.8 and 6.1.1.4'
Ru Ru -1.2594 0.8363 'International Tables Vol C Tables 4.2.6.8 and 6.1.1.4'
O O 0.0106 0.0060 'International Tables Vol C Tables 4.2.6.8 and 6.1.1.4'

loop_
_geom_angle_atom_site_label_1
_geom_angle_atom_site_label_2
_geom_angle_atom_site_label_3
_geom_angle
P4 Ru1 P1 83.56(4)
P4 Ru1 P2 173.59(4)
P1 Ru1 P2 98.43(4)
P4 Ru1 P3 98.00(4)
P1 Ru1 P3 165.47(4)
P2 Ru1 P3 81.62(4)
C91 P1 C1 99.8(2)
C91 P1 C7 101.1(2)
C1 P1 C7 102.20(19)
C91 P1 Ru1 109.59(14)
C1 P1 Ru1 123.97(15)
C7 P1 Ru1 116.76(14)
C13 P2 C93 102.9(2)
C13 P2 C19 105.7(2)
C93 P2 C19 104.5(2)
C13 P2 Ru1 125.86(15)
C93 P2 Ru1 111.94(16)
C19 P2 Ru1 104.12(14)
C94 P3 C31 100.9(3)
C94 P3 C25 103.1(2)
C31 P3 C25 102.7(2)
C94 P3 Ru1 109.85(16)
C31 P3 Ru1 125.1(2)
C25 P3 Ru1 112.70(17)
C37 P4 C92 103.6(3)
C37 P4 C43 106.0(2)
C92 P4 C43 100.5(2)
C37 P4 Ru1 116.9(3)
C92 P4 Ru1 110.45(14)
C43 P4 Ru1 117.29(15)
C2 C1 C6 110.6(4)
C2 C1 P1 114.3(3)
C6 C1 P1 112.5(3)
C1 C2 C3 111.4(4)
C4 C3 C2 110.7(4)
C5 C4 C3 111.7(4)
C4 C5 C6 111.1(4)
C5 C6 C1 110.5(4)
C8 C7 C12 109.4(4)
C8 C7 P1 115.2(3)
C12 C7 P1 112.3(3)
C7 C8 C9 111.1(4)
C10 C9 C8 110.8(4)
C11 C10 C9 110.5(4)
C10 C11 C12 112.4(4)
C11 C12 C7 112.2(4)
C18 C13 C14 110.0(4)
C18 C13 P2 111.0(3)
C14 C13 P2 115.4(3)
C13 C14 C15 110.5(4)
C16 C15 C14 112.3(4)
C17 C16 C15 110.1(4)
C16 C17 C18 111.0(5)
C17 C18 C13 110.8(4)
C20 C19 C24 109.1(4)
C20 C19 P2 107.3(3)
C24 C19 P2 119.2(3)
C21 C20 C19 112.7(5)
C20 C21 C22 110.5(5)
C21 C22 C23 111.6(5)
C24 C23 C22 111.1(5)
C23 C24 C19 110.0(4)
C26 C25 C30 102.1(5)
C26 C25 P3 117.7(5)
C30 C25 P3 114.8(3)
C25 C26 C27 110.9(8)
C28 C27 C26 112.0(7)
C29 C28 C27 111.1(8)
C28 C29 C30 116.6(8)
C25 C30 C29 110.2(6)
C32 C31 C36 120.0(6)
C32 C31 P3 116.5(5)
C36 C31 P3 112.4(3)
C31 C32 C33 104.7(7)
C34 C33 C32 113.3(7)
C35 C34 C33 120.9(8)
C34 C35 C36 124.2(9)
C31 C36 C35 110.9(6)
C38 C37 C42 113.6(6)
C38 C37 P4 125.0(5)
C42 C37 P4 111.0(3)
C37 C38 C39 117.1(8)
C38 C39 C40 106.5(7)
C41 C40 C39 114.5(8)
C40 C41 C42 115.8(8)
C41 C42 C37 113.2(5)
C48 C43 C44 109.9(4)
C48 C43 P4 118.1(4)
C44 C43 P4 109.5(3)
C45 C44 C43 111.6(4)
C44 C45 C46 110.6(6)
C47 C46 C45 111.6(5)
C46 C47 C48 111.3(5)
C43 C48 C47 110.1(5)
F1 C71 F3 108.8(7)
F1 C71 F2 107.1(6)
F3 C71 F2 107.8(6)
F1 C71 C72 111.8(6)
F3 C71 C72 112.3(6)
F2 C71 C72 108.9(7)
F4 C72 F5 106.5(6)
F4 C72 C73 112.7(6)
F5 C72 C73 112.7(6)
F4 C72 C71 105.0(6)
F5 C72 C71 103.9(6)
C73 C72 C71 115.2(6)
O1 C73 C74 125.0(6)
O1 C73 C72 112.7(6)
C74 C73 C72 122.2(6)
C73 C74 C75 126.0(7)
C73 C74 C76 115.8(6)
C75 C74 C76 118.1(7)
F12 C75 F10 102.7(10)
F12 C75 F11 107.1(9)
F10 C75 F11 100.6(8)
F12 C75 C74 116.8(8)
F10 C75 C74 114.3(8)
F11 C75 C74 113.6(10)
F7 C76 F9 105.0(6)
F7 C76 F8 104.2(6)
F9 C76 F8 102.6(5)
F7 C76 C74 116.7(5)
F9 C76 C74 112.4(6)
F8 C76 C74 114.5(6)
C92 C91 P1 112.4(3)
C91 C92 P4 111.7(3)
C94 C93 P2 109.5(3)
C93 C94 P3 111.9(4)
C102 C101 C106 118.5(10)
C101 C102 C103 122.2(11)
C102 C103 C104 121.6(10)
C103 C104 C105 119.2(10)
C104 C105 C106 120.1(11)
C105 C106 C101 118.4(10)
C206 C201 C202 119.4(17)
C203 C202 C201 119.9(18)
C202 C203 C204 119.5(19)
C205 C204 C203 120.5(19)
C204 C205 C206 122.6(18)
C205 C206 C201 117.9(19)
C306 C301 C302 123(2)
C303 C302 C301 117(2)
C304 C303 C302 123(2)
C303 C304 C305 117(3)
C306 C305 C304 120(2)
C301 C306 C305 118(2)

loop_
_geom_bond_atom_site_label_1
_geom_bond_atom_site_label_2
_geom_bond_distance
Ru1 P4 2.3501(12)
Ru1 P1 2.3522(11)
Ru1 P2 2.3600(12)
Ru1 P3 2.3690(12)
P1 C91 1.852(4)
P1 C1 1.866(4)
P1 C7 1.875(4)
P2 C13 1.844(5)
P2 C93 1.846(4)
P2 C19 1.865(4)
P3 C94 1.842(5)
P3 C31 1.865(5)
P3 C25 1.865(5)
P4 C37 1.849(5)
P4 C92 1.849(5)
P4 C43 1.868(4)
F1 C71 1.306(8)
F2 C71 1.331(8)
F3 C71 1.331(9)
F4 C72 1.362(8)
F5 C72 1.376(8)
O1 C73 1.228(7)
F7 C76 1.330(7)
F8 C76 1.354(8)
F9 C76 1.342(7)
F10 C75 1.346(11)
F11 C75 1.357(11)
F12 C75 1.324(12)
C1 C2 1.523(6)
C1 C6 1.538(6)
C2 C3 1.528(6)
C3 C4 1.522(7)
C4 C5 1.507(8)
C5 C6 1.533(6)
C7 C8 1.527(6)
C7 C12 1.536(6)
C8 C9 1.533(6)
C9 C10 1.531(7)
C10 C11 1.506(8)
C11 C12 1.522(6)
C13 C18 1.538(6)
C13 C14 1.538(6)
C14 C15 1.540(7)
C15 C16 1.526(7)
C16 C17 1.518(7)
C17 C18 1.520(7)
C19 C20 1.526(6)
C19 C24 1.528(6)
C20 C21 1.499(8)
C21 C22 1.532(9)
C22 C23 1.535(8)
C23 C24 1.522(7)
C25 C26 1.497(8)
C25 C30 1.566(8)
C26 C27 1.540(12)
C27 C28 1.459(13)
C28 C29 1.363(13)
C29 C30 1.570(9)
C31 C32 1.393(10)
C31 C36 1.520(8)
C32 C33 1.693(13)
C33 C34 1.472(15)
C34 C35 1.216(13)
C35 C36 1.529(9)
C37 C38 1.355(9)
C37 C42 1.535(8)
C38 C39 1.549(10)
C39 C40 1.570(13)
C40 C41 1.344(11)
C41 C42 1.519(8)
C43 C48 1.519(7)
C43 C44 1.531(7)
C44 C45 1.522(8)
C45 C46 1.529(10)
C46 C47 1.498(9)
C47 C48 1.536(8)
C71 C72 1.549(11)
C72 C73 1.514(10)
C73 C74 1.426(9)
C74 C75 1.437(11)
C74 C76 1.456(9)
C91 C92 1.525(6)
C93 C94 1.519(7)
C101 C102 1.324(12)
C101 C106 1.408(15)
C102 C103 1.334(12)
C103 C104 1.338(12)
C104 C105 1.360(14)
C105 C106 1.389(14)
C201 C206 1.38(3)
C201 C202 1.42(3)
C202 C203 1.32(3)
C203 C204 1.41(3)
C204 C205 1.31(3)
C205 C206 1.37(3)
C301 C306 1.37(4)
C301 C302 1.42(3)
C302 C303 1.40(3)
C303 C304 1.38(4)
C304 C305 1.46(4)
C305 C306 1.41(4)
